data_7240435
loop_
_publ_author_name
'Shi, Zhi-Ping'
'Ren, Guo-Bin'
'Qi, Ming-Hui'
'Li, Zhong'
'Xu, Xiaoyong'

_publ_section_title
;
 Design, screening, and properties of novel solvates of azoxystrobin based
 on isomorphism
;
_journal_name_full CrystEngComm
_journal_paper_doi 10.1039/D0CE00204F
_journal_year 2020
_chemical_formula_sum 'C24.01 H21.02 Cl2.01 N3 O5'
_chemical_formula_weight 502.83
_space_group_crystal_system monoclinic
_space_group_IT_number 14
_space_group_name_Hall '-P 2yn'
_space_group_name_H-M_alt 'P 1 21/n 1'
_atom_sites_solution_hydrogens geom
_audit_update_record
;
2019-09-06 deposited with the CCDC.	2020-04-30 downloaded from the CCDC.
;
_cell_angle_alpha 90
_cell_angle_beta 100.568(3)
_cell_angle_gamma 90
_cell_formula_units_Z 4
_cell_length_a 12.3790(6)
_cell_length_b 7.8469(3)
_cell_length_c 24.9711(11)
_cell_measurement_reflns_used 6092
_cell_measurement_temperature 200.(2)
_cell_measurement_theta_max 59.0475
_cell_measurement_theta_min 3.6010
_cell_volume 2384.47(18)
_computing_cell_refinement 'SAINT V8.38A (Bruker AXS Inc., 2017)'
_computing_data_reduction 'SAINT V8.38A (Bruker AXS Inc., 2017)'
_computing_molecular_graphics 'shelXle (C.B. Huebschle, rev 882)'
_computing_structure_refinement 'SHELXL-2017/1 (Sheldrick, 2017)'
_computing_structure_solution 'SHELXT 2014/5 (Sheldrick, 2014)'
_diffrn_ambient_temperature 200.(2)
_diffrn_detector_area_resol_mean 7.3910
_diffrn_measured_fraction_theta_full 0.986
_diffrn_measured_fraction_theta_max 0.986
_diffrn_measurement_device_type 'BRUKER D8 QUEST'
_diffrn_radiation_type 'Cu K\a'
_diffrn_radiation_wavelength 1.54178
_diffrn_reflns_av_R_equivalents 0.0933
_diffrn_reflns_av_unetI/netI 0.0694
_diffrn_reflns_limit_h_max 13
_diffrn_reflns_limit_h_min -13
_diffrn_reflns_limit_k_max 6
_diffrn_reflns_limit_k_min -8
_diffrn_reflns_limit_l_max 27
_diffrn_reflns_limit_l_min -27
_diffrn_reflns_number 15570
_diffrn_reflns_theta_full 59.25
_diffrn_reflns_theta_max 59.25
_diffrn_reflns_theta_min 3.60
_exptl_absorpt_coefficient_mu 2.810
_exptl_absorpt_correction_T_max 0.81
_exptl_absorpt_correction_T_min 0.47
_exptl_absorpt_correction_type multi-scan
_exptl_absorpt_process_details
;
SADABS-2016/2 - Bruker AXS area detector scaling and absorption correction
;
_exptl_crystal_density_diffrn 1.401
_exptl_crystal_density_method 'not measured'
_exptl_crystal_description needle
_exptl_crystal_F_000 1041
_exptl_crystal_size_max 0.450
_exptl_crystal_size_mid 0.090
_exptl_crystal_size_min 0.080
_refine_diff_density_max 1.362
_refine_diff_density_min -0.952
_refine_ls_extinction_method none
_refine_ls_goodness_of_fit_ref 1.422
_refine_ls_hydrogen_treatment constr
_refine_ls_matrix_type full
_refine_ls_number_parameters 365
_refine_ls_number_reflns 3417
_refine_ls_number_restraints 92
_refine_ls_restrained_S_all 1.497
_refine_ls_R_factor_all 0.1701
_refine_ls_R_factor_gt 0.1356
_refine_ls_shift/su_max 0.004
_refine_ls_shift/su_mean 0.000
_refine_ls_structure_factor_coef Fsqd
_refine_ls_weighting_details 'w=1/[\s^2^(Fo^2^)+(0.2000P)^2^] where P=(Fo^2^+2Fc^2^)/3'
_refine_ls_weighting_scheme calc
_refine_ls_wR_factor_gt 0.3600
_refine_ls_wR_factor_ref 0.3902
_reflns_number_gt 2268
_reflns_number_total 3417
_reflns_threshold_expression 'I > 2\s(I)'
_cod_data_source_file d0ce00204f2.cif
_cod_data_source_block SC213_MJZ_4_18
_cod_depositor_comments
;
The following automatic conversions were performed:

data item '_exptl_absorpt_correction_type' value 'Multi-Scan' was
changed to 'multi-scan' in accordance with the
/home/data/users/saulius/crontab/automatic-downloads/rss-feeds/RSC/lib/dictionaries/cif_core.dic
dictionary named 'cif_core.dic' version 2.4.2 last updated on
2011-04-26.

Automatic conversion script
Id: cif_fix_values 7556 2019-12-06 15:28:31Z antanas 
;
_cod_database_code 7240435

loop_
_space_group_symop_operation_xyz
'x, y, z'
'-x+1/2, y+1/2, -z+1/2'
'-x, -y, -z'
'x-1/2, -y-1/2, z-1/2'

loop_
_atom_site_type_symbol
_atom_site_label
_atom_site_fract_x
_atom_site_fract_y
_atom_site_fract_z
_atom_site_U_iso_or_equiv
_atom_site_adp_type
_atom_site_calc_flag
_atom_site_refinement_flags_adp
_atom_site_refinement_flags_occupancy
_atom_site_refinement_flags_posn
_atom_site_occupancy
_atom_site_disorder_assembly
_atom_site_disorder_group
Cl Cl1 0.1704(8) 0.4365(12) 0.5919(4) 0.140(3) Uani d U P D 0.5 A -1
C C22 0.064(2) 0.600(3) 0.5757(11) 0.113(3) Uani d U P D 0.5 A -1
H H22A 0.103625 0.707528 0.57164 0.135 Uiso calc U P R 0.5 A -1
H H22B 0.023072 0.571242 0.538936 0.135 Uiso calc U P R 0.5 A -1
C C23 -0.0307(16) 0.649(3) 0.6126(8) 0.107(3) Uani d U P D 0.5 A -1
H H23A -0.065156 0.549326 0.627125 0.128 Uiso calc U P R 0.5 A -1
H H23B -0.086446 0.732125 0.595261 0.128 Uiso calc U P R 0.5 A -1
Cl Cl2 0.0838(6) 0.7421(9) 0.6599(3) 0.115(2) Uani d U P D 0.5 A -1
Cl Cl1A -0.1571(12) 0.3549(18) 0.3858(6) 0.211(5) Uani d U P D 0.505(8) B -2
C C22A -0.085(3) 0.445(5) 0.4473(9) 0.162(5) Uani d U P D 0.505(8) B -2
H H22C -0.018758 0.489496 0.435087 0.194 Uiso calc U P R 0.505(8) B -2
H H22D -0.130301 0.548202 0.450023 0.194 Uiso calc U P R 0.505(8) B -2
C C23A -0.039(3) 0.411(4) 0.5077(8) 0.156(5) Uani d U P D 0.505(8) B -2
H H23C 0.040913 0.419478 0.509248 0.187 Uiso calc U P R 0.505(8) B -2
H H23D -0.053849 0.287939 0.511032 0.187 Uiso calc U P R 0.505(8) B -2
Cl Cl2A -0.0540(5) 0.4894(9) 0.5725(2) 0.102(2) Uani d U P D 0.505(8) B -2
N N1 0.135(4) 0.152(6) 0.5486(15) 0.092(7) Uani d U P D 0.34(4) C 1
O O4 0.320(2) 0.493(4) 0.7648(15) 0.065(6) Uani d U P D 0.34(4) C 1
N N1A 0.1271(18) 0.075(4) 0.5530(7) 0.094(5) Uani d U P D 0.66(4) C 4
O O4A 0.3004(8) 0.531(2) 0.7419(9) 0.061(4) Uani d U P D 0.66(4) C 4
O O1 0.3908(4) 0.1372(5) 0.51627(19) 0.0492(14) Uani d . . . 1.0 . .
O O2 0.5074(4) 0.6087(5) 0.62965(19) 0.0443(13) Uani d . . . 1.0 . .
C C21 0.3718(8) -0.0180(11) 0.6583(4) 0.070(3) Uani d . . . 1.0 . .
H H21A 0.319524 0.02035 0.626227 0.105 Uiso calc U . R 1.0 . .
H H21B 0.331705 -0.052949 0.686844 0.105 Uiso calc U . R 1.0 . .
H H21C 0.413982 -0.114926 0.648278 0.105 Uiso calc U . R 1.0 . .
C C26 0.1700(8) 0.0702(16) 0.5146(4) 0.081(3) Uani d . . D 1.0 . .
O O3 0.4674(4) 0.6480(7) 0.7629(2) 0.0602(16) Uani d . . . 1.0 . .
O O5 0.4456(4) 0.1190(6) 0.6781(2) 0.0556(14) Uani d . . . 1.0 . .
N N2 0.3345(5) 0.4112(7) 0.4900(2) 0.0465(16) Uani d . . . 1.0 . .
N N3 0.3938(5) 0.6412(7) 0.5498(3) 0.0482(16) Uani d . . . 1.0 . .
C C1 0.2177(7) 0.0390(10) 0.4681(3) 0.056(2) Uani d . . D 1.0 . .
C C2 0.1535(8) -0.0314(12) 0.4204(4) 0.066(2) Uani d . . . 1.0 . .
H H2 0.078529 -0.059386 0.419349 0.079 Uiso calc U . R 1.0 . .
C C3 0.2012(8) -0.0585(11) 0.3757(4) 0.064(2) Uani d . . . 1.0 . .
H H3 0.158176 -0.103011 0.343285 0.077 Uiso calc U . R 1.0 . .
C C4 0.3101(7) -0.0223(9) 0.3772(3) 0.055(2) Uani d . . . 1.0 . .
H H4 0.341828 -0.045209 0.346058 0.066 Uiso calc U . R 1.0 . .
C C5 0.3749(6) 0.0473(9) 0.4234(3) 0.0450(18) Uani d . . . 1.0 . .
H H5 0.450313 0.072086 0.424234 0.054 Uiso calc U . R 1.0 . .
C C6 0.3278(6) 0.0789(9) 0.4674(3) 0.0436(18) Uani d . . . 1.0 . .
C C7 0.3939(6) 0.3089(8) 0.5264(3) 0.0372(16) Uani d . . . 1.0 . .
C C8 0.4571(5) 0.3607(8) 0.5734(3) 0.0397(17) Uani d . . . 1.0 . .
H H8 0.501062 0.284249 0.597667 0.048 Uiso calc U . R 1.0 . .
C C9 0.4532(5) 0.5331(8) 0.5834(3) 0.0371(16) Uani d . . . 1.0 . .
C C10 0.3393(6) 0.5730(9) 0.5046(3) 0.050(2) Uani d . . . 1.0 . .
H H10 0.298418 0.64995 0.479272 0.061 Uiso calc U . R 1.0 . .
C C11 0.5930(6) 0.5175(8) 0.6633(3) 0.0406(17) Uani d . . . 1.0 . .
C C12 0.6970(6) 0.5363(9) 0.6529(3) 0.0442(18) Uani d . . . 1.0 . .
H H12 0.709901 0.603226 0.623013 0.053 Uiso calc U . R 1.0 . .
C C13 0.7821(6) 0.4571(10) 0.6863(3) 0.0503(19) Uani d . . . 1.0 . .
H H13 0.85463 0.467971 0.679305 0.06 Uiso calc U . R 1.0 . .
C C14 0.7636(6) 0.3619(10) 0.7300(3) 0.0479(19) Uani d . . . 1.0 . .
H H14 0.823154 0.310321 0.753863 0.058 Uiso calc U . R 1.0 . .
C C15 0.6565(6) 0.3421(9) 0.7387(3) 0.0475(19) Uani d . . . 1.0 . .
H H15 0.643316 0.274226 0.768326 0.057 Uiso calc U . R 1.0 . .
C C16 0.5694(6) 0.4187(8) 0.7054(3) 0.0388(16) Uani d . . . 1.0 . .
C C17 0.4559(6) 0.3955(9) 0.7147(3) 0.0479(18) Uani d . . D 1.0 . .
C C18 0.3986(7) 0.5214(9) 0.7430(4) 0.054(2) Uani d . . D 1.0 . .
C C19 0.4211(8) 0.7700(14) 0.7954(5) 0.090(4) Uani d . . . 1.0 . .
H H19A 0.471956 0.865834 0.80443 0.135 Uiso calc U . R 1.0 . .
H H19B 0.408781 0.715421 0.829106 0.135 Uiso calc U . R 1.0 . .
H H19C 0.350972 0.811839 0.774905 0.135 Uiso calc U . R 1.0 . .
C C20 0.3997(6) 0.2480(9) 0.7016(3) 0.0494(19) Uani d . . . 1.0 . .
H H20 0.327557 0.235797 0.709064 0.059 Uiso calc U . R 1.0 . .

loop_
_atom_site_aniso_label
_atom_site_aniso_U_11
_atom_site_aniso_U_22
_atom_site_aniso_U_33
_atom_site_aniso_U_12
_atom_site_aniso_U_13
_atom_site_aniso_U_23
Cl1 0.131(6) 0.150(6) 0.147(6) -0.004(4) 0.048(5) -0.007(5)
C22 0.103(6) 0.143(6) 0.099(5) -0.017(5) 0.036(5) 0.005(5)
C23 0.097(5) 0.132(6) 0.099(6) -0.016(5) 0.037(5) 0.021(5)
Cl2 0.128(5) 0.119(4) 0.103(4) -0.007(4) 0.032(4) -0.008(3)
Cl1A 0.210(10) 0.234(10) 0.188(7) -0.050(8) 0.030(8) -0.043(8)
C22A 0.161(9) 0.208(10) 0.128(6) -0.021(8) 0.058(7) -0.015(8)
C23A 0.148(9) 0.199(9) 0.134(6) -0.019(8) 0.060(7) -0.005(7)
Cl2A 0.064(3) 0.154(5) 0.090(4) -0.025(3) 0.018(3) 0.025(3)
N1 0.087(10) 0.118(15) 0.082(9) -0.014(12) 0.043(8) 0.008(11)
O4 0.034(8) 0.064(11) 0.103(14) 0.003(7) 0.026(10) -0.015(11)
N1A 0.086(8) 0.128(14) 0.079(7) -0.017(10) 0.042(6) 0.010(9)
O4A 0.028(5) 0.063(7) 0.096(11) 0.004(4) 0.020(6) -0.012(7)
O1 0.060(3) 0.038(3) 0.043(3) 0.003(2) -0.010(2) -0.007(2)
O2 0.043(3) 0.042(2) 0.045(3) 0.007(2) -0.002(2) -0.006(2)
C21 0.079(7) 0.056(5) 0.079(6) -0.017(4) 0.023(5) -0.015(4)
C26 0.057(6) 0.126(9) 0.061(6) -0.011(6) 0.014(5) -0.006(6)
O3 0.033(3) 0.068(3) 0.081(4) -0.001(2) 0.015(3) -0.031(3)
O5 0.055(3) 0.047(3) 0.069(3) -0.005(2) 0.024(3) -0.012(3)
N2 0.047(4) 0.049(3) 0.041(3) -0.001(3) -0.001(3) 0.004(3)
N3 0.045(4) 0.044(3) 0.052(4) 0.005(3) -0.002(3) 0.004(3)
C1 0.055(5) 0.064(5) 0.050(4) -0.005(4) 0.010(4) -0.003(4)
C2 0.054(5) 0.076(6) 0.061(5) -0.014(4) -0.005(4) -0.004(5)
C3 0.055(5) 0.067(5) 0.063(5) -0.002(4) -0.011(4) -0.013(4)
C4 0.070(6) 0.051(4) 0.043(4) 0.014(4) 0.007(4) -0.003(3)
C5 0.039(4) 0.050(4) 0.047(4) 0.007(3) 0.010(3) 0.002(3)
C6 0.041(4) 0.041(4) 0.046(4) 0.002(3) 0.001(3) -0.002(3)
C7 0.038(4) 0.038(3) 0.036(3) 0.003(3) 0.010(3) -0.001(3)
C8 0.030(4) 0.048(4) 0.040(4) 0.006(3) 0.002(3) -0.001(3)
C9 0.032(4) 0.040(4) 0.039(4) -0.002(3) 0.007(3) -0.006(3)
C10 0.053(5) 0.044(4) 0.048(4) -0.001(3) -0.009(4) 0.003(4)
C11 0.035(4) 0.045(4) 0.039(4) 0.007(3) 0.002(3) -0.009(3)
C12 0.050(5) 0.042(4) 0.040(4) 0.002(3) 0.008(3) -0.005(3)
C13 0.038(4) 0.062(4) 0.051(4) 0.004(4) 0.008(3) -0.015(4)
C14 0.038(4) 0.060(4) 0.042(4) 0.010(3) 0.000(3) -0.007(4)
C15 0.051(5) 0.048(4) 0.045(4) 0.010(3) 0.010(3) 0.005(3)
C16 0.038(4) 0.041(4) 0.039(4) 0.000(3) 0.008(3) -0.007(3)
C17 0.041(4) 0.049(4) 0.056(4) 0.004(3) 0.015(3) -0.007(3)
C18 0.044(5) 0.047(4) 0.073(5) -0.004(4) 0.015(4) -0.013(4)
C19 0.056(6) 0.094(7) 0.126(9) -0.013(5) 0.029(6) -0.063(7)
C20 0.044(4) 0.048(4) 0.061(5) 0.000(3) 0.022(4) -0.009(4)

loop_
_atom_type_symbol
_atom_type_description
_atom_type_scat_dispersion_real
_atom_type_scat_dispersion_imag
_atom_type_scat_source
C C 0.0181 0.0091 'International Tables Vol C Tables 4.2.6.8 and 6.1.1.4'
H H 0.0000 0.0000 'International Tables Vol C Tables 4.2.6.8 and 6.1.1.4'
Cl Cl 0.3639 0.7018 'International Tables Vol C Tables 4.2.6.8 and 6.1.1.4'
N N 0.0311 0.0180 'International Tables Vol C Tables 4.2.6.8 and 6.1.1.4'
O O 0.0492 0.0322 'International Tables Vol C Tables 4.2.6.8 and 6.1.1.4'

loop_
_geom_angle_atom_site_label_1
_geom_angle_atom_site_label_2
_geom_angle_atom_site_label_3
_geom_angle_site_symmetry_1
_geom_angle_site_symmetry_3
_geom_angle
_geom_angle_publ_flag
C23 C22 Cl1 . . 126.2(18) ?
C23 C22 H22A . . 105.8 ?
Cl1 C22 H22A . . 105.8 ?
C23 C22 H22B . . 105.8 ?
Cl1 C22 H22B . . 105.8 ?
H22A C22 H22B . . 106.2 ?
C22 C23 Cl2 . . 84.7(14) ?
C22 C23 H23A . . 114.5 ?
Cl2 C23 H23A . . 114.5 ?
C22 C23 H23B . . 114.5 ?
Cl2 C23 H23B . . 114.5 ?
H23A C23 H23B . . 111.6 ?
C23A C22A Cl1A . . 145.(3) ?
C23A C22A H22C . . 100.7 ?
Cl1A C22A H22C . . 100.7 ?
C23A C22A H22D . . 100.7 ?
Cl1A C22A H22D . . 100.7 ?
H22C C22A H22D . . 104.4 ?
C22A C23A Cl2A . . 139.(3) ?
C22A C23A H23C . . 102.3 ?
Cl2A C23A H23C . . 102.3 ?
C22A C23A H23D . . 102.3 ?
Cl2A C23A H23D . . 102.3 ?
H23C C23A H23D . . 104.9 ?
C7 O1 C6 . . 118.4(5) ?
C9 O2 C11 . . 118.7(5) ?
O5 C21 H21A . . 109.5 ?
O5 C21 H21B . . 109.5 ?
H21A C21 H21B . . 109.5 ?
O5 C21 H21C . . 109.5 ?
H21A C21 H21C . . 109.5 ?
H21B C21 H21C . . 109.5 ?
N1A C26 C1 . . 171.6(18) ?
N1 C26 C1 . . 158.(2) ?
C18 O3 C19 . . 114.1(6) ?
C20 O5 C21 . . 114.8(7) ?
C10 N2 C7 . . 113.8(6) ?
C9 N3 C10 . . 115.0(6) ?
C6 C1 C2 . . 118.3(8) ?
C6 C1 C26 . . 121.6(7) ?
C2 C1 C26 . . 120.2(8) ?
C3 C2 C1 . . 119.1(9) ?
C3 C2 H2 . . 120.5 ?
C1 C2 H2 . . 120.5 ?
C2 C3 C4 . . 120.9(8) ?
C2 C3 H3 . . 119.5 ?
C4 C3 H3 . . 119.5 ?
C3 C4 C5 . . 121.2(8) ?
C3 C4 H4 . . 119.4 ?
C5 C4 H4 . . 119.4 ?
C6 C5 C4 . . 118.4(7) ?
C6 C5 H5 . . 120.8 ?
C4 C5 H5 . . 120.8 ?
C5 C6 O1 . . 120.8(7) ?
C5 C6 C1 . . 122.2(7) ?
O1 C6 C1 . . 116.8(7) ?
N2 C7 C8 . . 124.9(6) ?
N2 C7 O1 . . 118.3(6) ?
C8 C7 O1 . . 116.7(6) ?
C7 C8 C9 . . 114.8(6) ?
C7 C8 H8 . . 122.6 ?
C9 C8 H8 . . 122.6 ?
N3 C9 O2 . . 113.0(5) ?
N3 C9 C8 . . 123.4(6) ?
O2 C9 C8 . . 123.7(6) ?
N2 C10 N3 . . 128.1(6) ?
N2 C10 H10 . . 116.0 ?
N3 C10 H10 . . 116.0 ?
C12 C11 C16 . . 123.0(6) ?
C12 C11 O2 . . 117.4(6) ?
C16 C11 O2 . . 119.6(6) ?
C11 C12 C13 . . 118.8(7) ?
C11 C12 H12 . . 120.6 ?
C13 C12 H12 . . 120.6 ?
C12 C13 C14 . . 120.6(8) ?
C12 C13 H13 . . 119.7 ?
C14 C13 H13 . . 119.7 ?
C13 C14 C15 . . 119.1(7) ?
C13 C14 H14 . . 120.4 ?
C15 C14 H14 . . 120.4 ?
C16 C15 C14 . . 121.4(7) ?
C16 C15 H15 . . 119.3 ?
C14 C15 H15 . . 119.3 ?
C15 C16 C11 . . 117.0(7) ?
C15 C16 C17 . . 121.0(7) ?
C11 C16 C17 . . 122.0(6) ?
C20 C17 C18 . . 114.7(7) ?
C20 C17 C16 . . 121.8(6) ?
C18 C17 C16 . . 123.3(6) ?
O4A C18 O3 . . 121.9(9) ?
O4 C18 O3 . . 118.1(16) ?
O4A C18 C17 . . 126.8(9) ?
O4 C18 C17 . . 126.0(14) ?
O3 C18 C17 . . 110.2(7) ?
O3 C19 H19A . . 109.5 ?
O3 C19 H19B . . 109.5 ?
H19A C19 H19B . . 109.5 ?
O3 C19 H19C . . 109.5 ?
H19A C19 H19C . . 109.5 ?
H19B C19 H19C . . 109.5 ?
O5 C20 C17 . . 120.5(7) ?
O5 C20 H20 . . 119.8 ?
C17 C20 H20 . . 119.8 ?

loop_
_geom_bond_atom_site_label_1
_geom_bond_atom_site_label_2
_geom_bond_site_symmetry_2
_geom_bond_distance
_geom_bond_publ_flag
Cl1 C22 . 1.829(17) ?
C22 C23 . 1.665(18) ?
C22 H22A . 0.99 ?
C22 H22B . 0.99 ?
C23 Cl2 . 1.824(17) ?
C23 H23A . 0.99 ?
C23 H23B . 0.99 ?
Cl1A C22A . 1.776(18) ?
C22A C23A . 1.536(19) ?
C22A H22C . 0.99 ?
C22A H22D . 0.99 ?
C23A Cl2A . 1.770(18) ?
C23A H23C . 0.99 ?
C23A H23D . 0.99 ?
N1 C26 . 1.207(18) ?
O4 C18 . 1.214(16) ?
N1A C26 . 1.179(14) ?
O4A C18 . 1.214(12) ?
O1 C7 . 1.370(8) ?
O1 C6 . 1.399(8) ?
O2 C9 . 1.360(8) ?
O2 C11 . 1.419(8) ?
C21 O5 . 1.438(9) ?
C21 H21A . 0.98 ?
C21 H21B . 0.98 ?
C21 H21C . 0.98 ?
C26 C1 . 1.418(13) ?
O3 C18 . 1.343(9) ?
O3 C19 . 1.441(10) ?
O5 C20 . 1.347(9) ?
N2 C10 . 1.318(9) ?
N2 C7 . 1.329(8) ?
N3 C9 . 1.318(9) ?
N3 C10 . 1.319(9) ?
C1 C6 . 1.401(11) ?
C1 C2 . 1.417(11) ?
C2 C3 . 1.370(14) ?
C2 H2 . 0.95 ?
C3 C4 . 1.372(13) ?
C3 H3 . 0.95 ?
C4 C5 . 1.392(10) ?
C4 H4 . 0.95 ?
C5 C6 . 1.357(11) ?
C5 H5 . 0.95 ?
C7 C8 . 1.348(9) ?
C8 C9 . 1.378(9) ?
C8 H8 . 0.95 ?
C10 H10 . 0.95 ?
C11 C12 . 1.367(10) ?
C11 C16 . 1.380(10) ?
C12 C13 . 1.367(10) ?
C12 H12 . 0.95 ?
C13 C14 . 1.375(11) ?
C13 H13 . 0.95 ?
C14 C15 . 1.391(11) ?
C14 H14 . 0.95 ?
C15 C16 . 1.374(10) ?
C15 H15 . 0.95 ?
C16 C17 . 1.477(10) ?
C17 C20 . 1.359(10) ?
C17 C18 . 1.471(11) ?
C19 H19A . 0.98 ?
C19 H19B . 0.98 ?
C19 H19C . 0.98 ?
C20 H20 . 0.95 ?

loop_
_geom_torsion_atom_site_label_1
_geom_torsion_atom_site_label_2
_geom_torsion_atom_site_label_3
_geom_torsion_atom_site_label_4
_geom_torsion_site_symmetry_1
_geom_torsion_site_symmetry_2
_geom_torsion_site_symmetry_3
_geom_torsion_site_symmetry_4
_geom_torsion
_geom_torsion_publ_flag
Cl1 C22 C23 Cl2 . . . . 72.(2) ?
Cl1A C22A C23A Cl2A . . . . -121.(5) ?
N1 C26 C1 C6 . . . . 69.(7) ?
N1 C26 C1 C2 . . . . -110.(7) ?
C6 C1 C2 C3 . . . . 0.3(12) ?
C26 C1 C2 C3 . . . . 179.2(9) ?
C1 C2 C3 C4 . . . . 1.6(13) ?
C2 C3 C4 C5 . . . . -1.8(12) ?
C3 C4 C5 C6 . . . . 0.0(11) ?
C4 C5 C6 O1 . . . . 175.4(6) ?
C4 C5 C6 C1 . . . . 2.0(11) ?
C7 O1 C6 C5 . . . . 96.4(8) ?
C7 O1 C6 C1 . . . . -89.9(8) ?
C2 C1 C6 C5 . . . . -2.1(11) ?
C26 C1 C6 C5 . . . . 179.0(9) ?
C2 C1 C6 O1 . . . . -175.8(7) ?
C26 C1 C6 O1 . . . . 5.3(12) ?
C10 N2 C7 C8 . . . . -2.1(11) ?
C10 N2 C7 O1 . . . . 177.2(7) ?
C6 O1 C7 N2 . . . . 1.9(10) ?
C6 O1 C7 C8 . . . . -178.7(7) ?
N2 C7 C8 C9 . . . . 2.8(11) ?
O1 C7 C8 C9 . . . . -176.5(6) ?
C10 N3 C9 O2 . . . . -179.6(7) ?
C10 N3 C9 C8 . . . . -1.5(11) ?
C11 O2 C9 N3 . . . . -165.7(6) ?
C11 O2 C9 C8 . . . . 16.2(10) ?
C7 C8 C9 N3 . . . . -0.9(11) ?
C7 C8 C9 O2 . . . . 177.1(6) ?
C7 N2 C10 N3 . . . . -0.7(12) ?
C9 N3 C10 N2 . . . . 2.4(13) ?
C9 O2 C11 C12 . . . . 90.0(7) ?
C9 O2 C11 C16 . . . . -91.7(8) ?
C16 C11 C12 C13 . . . . -1.5(10) ?
O2 C11 C12 C13 . . . . 176.7(6) ?
C11 C12 C13 C14 . . . . -0.8(10) ?
C12 C13 C14 C15 . . . . 2.2(11) ?
C13 C14 C15 C16 . . . . -1.5(11) ?
C14 C15 C16 C11 . . . . -0.7(10) ?
C14 C15 C16 C17 . . . . 179.4(7) ?
C12 C11 C16 C15 . . . . 2.2(10) ?
O2 C11 C16 C15 . . . . -176.0(6) ?
C12 C11 C16 C17 . . . . -177.9(6) ?
O2 C11 C16 C17 . . . . 3.9(9) ?
C15 C16 C17 C20 . . . . -75.1(10) ?
C11 C16 C17 C20 . . . . 105.0(9) ?
C15 C16 C17 C18 . . . . 99.2(9) ?
C11 C16 C17 C18 . . . . -80.7(9) ?
C19 O3 C18 O4A . . . . 16.1(18) ?
C19 O3 C18 O4 . . . . -20.(2) ?
C19 O3 C18 C17 . . . . -174.9(8) ?
C20 C17 C18 O4A . . . . -22.9(19) ?
C16 C17 C18 O4A . . . . 162.4(16) ?
C20 C17 C18 O4 . . . . 16.(3) ?
C16 C17 C18 O4 . . . . -159.(3) ?
C20 C17 C18 O3 . . . . 168.8(7) ?
C16 C17 C18 O3 . . . . -5.8(10) ?
C21 O5 C20 C17 . . . . -170.3(8) ?
C18 C17 C20 O5 . . . . -176.6(7) ?
C16 C17 C20 O5 . . . . -1.8(12) ?
